data_2012430
loop_
_publ_author_name
'Centore, Roberto'
'Roviello, Antonio'
'Tuzi, Angela'
'Panunzi, Barbara'

_publ_section_title
;
 Two orthopalladated chromophores
;
_journal_issue 1
_journal_name_full 'Acta Crystallographica Section C'
_journal_page_first m26
_journal_page_last m28
_journal_paper_doi 10.1107/S0108270101014147
_journal_volume 58
_journal_year 2002
_chemical_formula_moiety 'C30 H28 N4 O5 Pd'
_chemical_formula_sum 'C30 H28 N4 O5 Pd'
_chemical_formula_weight 630.96
_chemical_name_systematic
;
{5-(dimethylamino)-2-[N-(4-methoxyphenyl)iminomethyl]phenyl}[N-(4-
methoxyphenyl)-4-nitrosalicylaldiminato]palladium(II)
;
_space_group_IT_number 29
_symmetry_cell_setting orthorhombic
_symmetry_space_group_name_Hall 'P 2c -2ac'
_symmetry_space_group_name_H-M 'P c a 21'
_atom_sites_solution_hydrogens geom
_atom_sites_solution_primary direct
_atom_sites_solution_secondary difmap
_audit_creation_method SHELXL-97
_cell_angle_alpha 90.00
_cell_angle_beta 90.00
_cell_angle_gamma 90.00
_cell_formula_units_Z 4
_cell_length_a 24.41(2)
_cell_length_b 14.479(6)
_cell_length_c 7.630(4)
_cell_measurement_reflns_used 24
_cell_measurement_temperature 293(2)
_cell_measurement_theta_max 9.47
_cell_measurement_theta_min 8.19
_cell_volume 2697(3)
_computing_cell_refinement 'CELLDIM (Nonius, 1996)'
_computing_data_collection 'MACH3 Software (Nonius, 1996)'
_computing_data_reduction 'XCAD4 (Harms & Wocadlo, 1995)'
_computing_molecular_graphics 'ORTEP-3 (Farrugia, 1999)'
_computing_structure_refinement 'SHELXL97 (Sheldrick, 1997)'
_computing_structure_solution 'SHELXS97 (Sheldrick, 1997)'
_diffrn_ambient_temperature 293(2)
_diffrn_measured_fraction_theta_full .998
_diffrn_measured_fraction_theta_max .998
_diffrn_measurement_device '\k-geometry diffractometer'
_diffrn_measurement_device_type 'Enraf Nonius MACH 3'
_diffrn_measurement_method '\w/\q scans'
_diffrn_radiation_monochromator graphite
_diffrn_radiation_type MoK\a
_diffrn_radiation_wavelength .71069
_diffrn_reflns_av_R_equivalents .0536
_diffrn_reflns_av_sigmaI/netI .1477
_diffrn_reflns_limit_h_max 34
_diffrn_reflns_limit_h_min -34
_diffrn_reflns_limit_k_max 20
_diffrn_reflns_limit_k_min -20
_diffrn_reflns_limit_l_max 10
_diffrn_reflns_limit_l_min -10
_diffrn_reflns_number 8378
_diffrn_reflns_theta_full 29.96
_diffrn_reflns_theta_max 29.96
_diffrn_reflns_theta_min 2.18
_diffrn_standards_decay_% 2
_diffrn_standards_interval_time 120
_diffrn_standards_number 2
_exptl_absorpt_coefficient_mu .736
_exptl_absorpt_correction_T_max 1.000
_exptl_absorpt_correction_T_min .939
_exptl_absorpt_correction_type psi-scan
_exptl_absorpt_process_details '(North et al., 1968)'
_exptl_crystal_colour orange
_exptl_crystal_density_diffrn 1.554
_exptl_crystal_description prism
_exptl_crystal_F_000 1288
_exptl_crystal_size_max .5
_exptl_crystal_size_mid .1
_exptl_crystal_size_min .04
_refine_diff_density_max .506
_refine_diff_density_min -.506
_refine_ls_abs_structure_details 'Flack (1983)'
_refine_ls_abs_structure_Flack .11(5)
_refine_ls_extinction_method none
_refine_ls_goodness_of_fit_ref .960
_refine_ls_hydrogen_treatment constr
_refine_ls_matrix_type full
_refine_ls_number_parameters 361
_refine_ls_number_reflns 7823
_refine_ls_number_restraints 1
_refine_ls_restrained_S_all .960
_refine_ls_R_factor_all .1659
_refine_ls_R_factor_gt .0553
_refine_ls_shift/su_max .002
_refine_ls_shift/su_mean .000
_refine_ls_structure_factor_coef Fsqd
_refine_ls_weighting_details 'calc w = 1/[\s^2^(Fo^2^)+(0.0375P)^2^] where P = (Fo^2^+2Fc^2^)/3'
_refine_ls_weighting_scheme calc
_refine_ls_wR_factor_gt .0979
_refine_ls_wR_factor_ref .1237
_reflns_number_gt 4033
_reflns_number_total 7823
_reflns_threshold_expression I>2\s(I)
_cod_data_source_file gd1166.cif
_cod_data_source_block I
_cod_database_code 2012430
_cod_database_fobs_code 2012430

loop_
_symmetry_equiv_pos_as_xyz
'x, y, z'
'-x, -y, z+1/2'
'x+1/2, -y, z'
'-x+1/2, y, z+1/2'

loop_
_atom_site_label
_atom_site_fract_x
_atom_site_fract_y
_atom_site_fract_z
_atom_site_U_iso_or_equiv
_atom_site_adp_type
_atom_site_calc_flag
_atom_site_refinement_flags
_atom_site_occupancy
_atom_site_disorder_assembly
_atom_site_disorder_group
_atom_site_type_symbol
Pd1 .616634(15) .11843(3) .96592(8) .03391(10) Uani d . 1 . . Pd
N1 .5971(2) -.2610(4) .9101(7) .0427(15) Uani d . 1 . . N
N2 .5503(2) .1601(4) .8246(7) .0372(13) Uani d . 1 . . N
N3 .6830(2) .0804(3) 1.1150(7) .0352(13) Uani d . 1 . . N
N4 .7755(3) .4763(4) .8129(10) .0589(18) Uani d . 1 . . N
O1 .4959(2) .5209(4) .6418(8) .0567(15) Uani d . 1 . . O
O2 .6597(2) -.2247(4) 1.5478(7) .0699(17) Uani d . 1 . . O
O3 .64339(17) .2523(3) .9993(8) .0435(15) Uani d . 1 . . O
O4 .7377(3) .5254(4) .7743(12) .098(3) Uani d . 1 . . O
O5 .8229(3) .4973(4) .8010(11) .092(2) Uani d . 1 . . O
C1 .6467(3) -.2767(5) 1.0032(13) .063(3) Uani d . 1 . . C
H1A .6538 -.3419 1.0089 .063 Uiso calc R 1 . . H
H1B .6435 -.2524 1.1198 .063 Uiso calc R 1 . . H
H1C .6764 -.2465 .9437 .063 Uiso calc R 1 . . H
C2 .5711(3) -.3411(5) .8309(11) .059(2) Uani d . 1 . . C
H2A .5906 -.3959 .8642 .059 Uiso calc R 1 . . H
H2B .5717 -.3349 .7057 .059 Uiso calc R 1 . . H
H2C .5339 -.3453 .8706 .059 Uiso calc R 1 . . H
C3 .5768(3) -.1744(4) .8809(9) .0359(15) Uani d . 1 . . C
C4 .5275(3) -.1625(5) .7908(10) .0465(18) Uani d . 1 . . C
H4 .5079 -.2140 .7539 .046 Uiso calc R 1 . . H
C5 .5080(3) -.0773(5) .7566(10) .0421(17) Uani d . 1 . . C
H5 .4753 -.0711 .6952 .042 Uiso calc R 1 . . H
C6 .5357(2) .0017(5) .8114(9) .0369(15) Uani d . 1 . . C
C7 .5855(2) -.0066(4) .9073(8) .0349(15) Uani d . 1 . . C
C8 .6045(2) -.0956(4) .9397(11) .0353(18) Uani d . 1 . . C
H8 .6368 -.1030 1.0028 .035 Uiso calc R 1 . . H
C9 .5194(3) .0930(5) .7731(10) .0459(19) Uani d . 1 . . C
H9 .4872 .1045 .7120 .046 Uiso calc R 1 . . H
C10 .5350(3) .2520(5) .7830(9) .0402(16) Uani d . 1 . . C
C11 .4829(3) .2853(5) .8182(9) .0399(16) Uani d . 1 . . C
H11 .4576 .2468 .8727 .040 Uiso calc R 1 . . H
C12 .4674(3) .3744(5) .7747(9) .0423(16) Uani d . 1 . . C
H12 .4322 .3953 .7983 .042 Uiso calc R 1 . . H
C13 .5060(3) .4326(5) .6940(10) .0430(17) Uani d . 1 . . C
C14 .5587(3) .4010(5) .6648(9) .0454(18) Uani d . 1 . . C
H14 .5846 .4398 .6140 .045 Uiso calc R 1 . . H
C15 .5728(3) .3127(5) .7107(10) .0478(18) Uani d . 1 . . C
H15 .6087 .2928 .6929 .048 Uiso calc R 1 . . H
C16 .4435(3) .5578(5) .6581(12) .060(2) Uani d . 1 . . C
H16A .4433 .6199 .6143 .060 Uiso calc R 1 . . H
H16B .4329 .5578 .7793 .060 Uiso calc R 1 . . H
H16C .4181 .5210 .5920 .060 Uiso calc R 1 . . H
C17 .6924(3) -.3035(5) 1.5296(12) .071(3) Uani d . 1 . . C
H17A .6803 -.3500 1.6106 .071 Uiso calc R 1 . . H
H17B .7298 -.2879 1.5536 .071 Uiso calc R 1 . . H
H17C .6893 -.3266 1.4121 .071 Uiso calc R 1 . . H
C18 .6700(3) -.1506(5) 1.4428(11) .0394(17) Uani d . 1 . . C
C19 .6321(2) -.0802(4) 1.4508(16) .0448(16) Uani d . 1 . . C
H19 .6030 -.0837 1.5293 .045 Uiso calc R 1 . . H
C20 .6373(3) -.0054(5) 1.3437(9) .0393(15) Uani d . 1 . . C
H20 .6108 .0407 1.3465 .039 Uiso calc R 1 . . H
C21 .6812(2) .0028(4) 1.2311(8) .0334(14) Uani d . 1 . . C
C22 .7210(3) -.0645(4) 1.2281(9) .0389(16) Uani d . 1 . . C
H22 .7514 -.0584 1.1555 .039 Uiso calc R 1 . . H
C23 .7150(3) -.1425(5) 1.3362(9) .0426(17) Uani d . 1 . . C
H23 .7415 -.1885 1.3356 .043 Uiso calc R 1 . . H
C24 .7292(3) .1255(4) 1.1039(8) .0350(14) Uani d . 1 . . C
H24 .7593 .0993 1.1599 .035 Uiso calc R 1 . . H
C25 .7386(2) .2120(4) 1.0135(8) .0350(16) Uani d . 1 . . C
C26 .6947(2) .2730(4) .9774(15) .0367(13) Uani d . 1 . . C
C27 .7097(3) .3618(4) .9140(8) .0422(18) Uani d . 1 . . C
H27 .6827 .4055 .8925 .042 Uiso calc R 1 . . H
C28 .7624(3) .3833(5) .8848(9) .0456(16) Uani d . 1 . . C
C29 .8052(3) .3229(5) .9187(8) .048(2) Uani d . 1 . . C
H29 .8414 .3393 .8962 .048 Uiso calc R 1 . . H
C30 .7925(2) .2395(4) .9852(14) .0441(18) Uani d . 1 . . C
H30 .8207 .1989 1.0133 .044 Uiso calc R 1 . . H

loop_
_atom_site_aniso_label
_atom_site_aniso_U_11
_atom_site_aniso_U_22
_atom_site_aniso_U_33
_atom_site_aniso_U_12
_atom_site_aniso_U_13
_atom_site_aniso_U_23
Pd1 .02889(16) .03758(19) .03525(19) -.0010(2) -.0037(4) .0009(5)
N1 .054(3) .040(3) .035(4) -.011(3) -.009(3) .003(2)
N2 .034(3) .043(3) .035(3) .004(3) -.007(2) .005(3)
N3 .034(3) .030(3) .042(3) .000(2) .000(3) -.002(2)
N4 .072(5) .038(4) .067(5) -.012(3) .003(4) -.001(4)
O1 .056(3) .042(3) .072(4) .002(3) -.010(3) .006(3)
O2 .095(4) .052(3) .063(4) .011(3) .019(3) .020(3)
O3 .038(2) .037(2) .055(5) -.0030(18) -.005(3) -.008(3)
O4 .089(6) .050(3) .155(8) -.003(4) -.026(5) .036(5)
O5 .083(4) .054(3) .139(7) -.020(3) .032(5) .010(4)
C1 .059(5) .050(4) .079(9) -.005(4) -.006(5) -.003(5)
C2 .085(6) .043(4) .049(5) -.017(4) -.002(4) .006(4)
C3 .036(3) .039(4) .032(3) -.006(3) .008(3) .004(3)
C4 .049(4) .050(4) .040(4) -.008(4) -.010(4) -.010(4)
C5 .033(3) .059(5) .034(4) -.004(3) -.004(3) -.007(4)
C6 .033(3) .051(4) .026(3) .002(3) .000(3) -.004(3)
C7 .029(3) .041(4) .034(4) -.001(3) .000(2) -.001(3)
C8 .035(3) .047(3) .023(5) -.009(2) -.005(3) .006(3)
C9 .033(4) .067(5) .038(4) .002(3) -.010(3) .001(4)
C10 .036(4) .047(4) .038(4) -.004(3) -.008(3) .004(3)
C11 .034(3) .048(4) .038(4) -.004(3) .002(3) .007(3)
C12 .032(3) .050(4) .045(4) .002(3) .001(3) -.001(4)
C13 .048(4) .044(4) .038(4) .001(4) -.007(3) .004(4)
C14 .040(4) .056(5) .040(4) -.012(3) .006(3) .014(4)
C15 .032(3) .066(5) .046(4) .004(3) .001(3) .009(4)
C16 .078(6) .047(5) .056(5) .013(4) -.007(5) -.006(4)
C17 .101(7) .054(5) .058(6) -.003(5) -.003(5) .013(4)
C18 .049(3) .048(3) .020(5) .001(3) -.001(3) .007(3)
C19 .046(3) .058(3) .030(4) -.002(3) .007(4) .000(5)
C20 .038(3) .040(4) .039(4) .004(3) .002(3) .001(4)
C21 .030(3) .037(3) .034(4) -.005(3) -.007(3) -.006(3)
C22 .039(4) .049(4) .029(4) -.004(3) .003(3) -.001(3)
C23 .041(4) .045(4) .041(4) .006(3) -.006(3) -.003(3)
C24 .040(3) .031(3) .034(3) .007(3) -.005(3) -.008(3)
C25 .035(3) .040(3) .030(4) -.003(3) -.007(2) -.004(3)
C26 .037(3) .037(3) .036(4) -.007(2) .002(5) -.004(5)
C27 .055(4) .033(4) .039(4) .001(3) -.013(3) -.003(3)
C28 .058(4) .038(3) .041(4) -.016(4) -.006(3) .002(4)
C29 .037(3) .062(5) .045(5) -.010(3) .006(3) .007(4)
C30 .035(3) .050(3) .048(5) .000(3) -.003(4) .009(5)

loop_
_atom_type_symbol
_atom_type_description
_atom_type_scat_dispersion_real
_atom_type_scat_dispersion_imag
_atom_type_scat_source
C C .0033 .0016 'International Tables Vol C Tables 4.2.6.8 and 6.1.1.4'
H H .0000 .0000 'International Tables Vol C Tables 4.2.6.8 and 6.1.1.4'
O O .0106 .0060 'International Tables Vol C Tables 4.2.6.8 and 6.1.1.4'
N N .0061 .0033 'International Tables Vol C Tables 4.2.6.8 and 6.1.1.4'
Pd Pd -.9988 1.0072 'International Tables Vol C Tables 4.2.6.8 and 6.1.1.4'

loop_
_geom_angle_atom_site_label_1
_geom_angle_atom_site_label_2
_geom_angle_atom_site_label_3
_geom_angle
_geom_angle_publ_flag
C7 Pd1 N2 81.3(2) yes
C7 Pd1 N3 100.3(2) yes
N2 Pd1 N3 177.8(2) yes
C7 Pd1 O3 173.0(2) yes
N2 Pd1 O3 92.2(2) yes
N3 Pd1 O3 86.2(2) yes
C3 N1 C1 122.4(6) no
C3 N1 C2 120.4(6) no
C1 N1 C2 116.8(6) no
C9 N2 C10 119.0(6) no
C9 N2 Pd1 113.7(5) no
C10 N2 Pd1 127.3(4) yes
C24 N3 C21 117.4(5) no
C24 N3 Pd1 120.7(4) no
C21 N3 Pd1 121.9(4) yes
O5 N4 O4 124.9(7) no
O5 N4 C28 117.7(7) no
O4 N4 C28 117.4(7) no
C13 O1 C16 120.0(6) no
C18 O2 C17 118.6(6) no
C26 O3 Pd1 120.5(4) yes
N1 C1 H1A 109.5 no
N1 C1 H1B 109.5 no
H1A C1 H1B 109.5 no
N1 C1 H1C 109.5 no
H1A C1 H1C 109.5 no
H1B C1 H1C 109.5 no
N1 C2 H2A 109.5 no
N1 C2 H2B 109.5 no
H2A C2 H2B 109.5 no
N1 C2 H2C 109.5 no
H2A C2 H2C 109.5 no
H2B C2 H2C 109.5 no
N1 C3 C4 120.4(6) no
N1 C3 C8 121.4(6) no
C4 C3 C8 118.2(6) no
C5 C4 C3 121.0(6) no
C5 C4 H4 119.5 no
C3 C4 H4 119.5 no
C4 C5 C6 121.3(6) no
C4 C5 H5 119.3 no
C6 C5 H5 119.3 no
C5 C6 C9 124.7(6) no
C5 C6 C7 120.0(6) no
C9 C6 C7 115.2(6) no
C8 C7 C6 117.0(6) yes
C8 C7 Pd1 131.8(4) yes
C6 C7 Pd1 111.1(5) yes
C7 C8 C3 122.4(6) no
C7 C8 H8 118.8 no
C3 C8 H8 118.8 no
N2 C9 C6 118.6(6) no
N2 C9 H9 120.7 no
C6 C9 H9 120.7 no
C11 C10 C15 117.8(7) no
C11 C10 N2 121.7(6) no
C15 C10 N2 120.5(6) no
C12 C11 C10 121.9(6) no
C12 C11 H11 119.0 no
C10 C11 H11 119.0 no
C11 C12 C13 118.7(6) no
C11 C12 H12 120.6 no
C13 C12 H12 120.6 no
O1 C13 C14 115.6(6) no
O1 C13 C12 124.7(7) no
C14 C13 C12 119.7(7) no
C15 C14 C13 120.1(6) no
C15 C14 H14 120.0 no
C13 C14 H14 120.0 no
C14 C15 C10 121.6(6) no
C14 C15 H15 119.2 no
C10 C15 H15 119.2 no
O1 C16 H16A 109.5 no
O1 C16 H16B 109.5 no
H16A C16 H16B 109.5 no
O1 C16 H16C 109.5 no
H16A C16 H16C 109.5 no
H16B C16 H16C 109.5 no
O2 C17 H17A 109.5 no
O2 C17 H17B 109.5 no
H17A C17 H17B 109.5 no
O2 C17 H17C 109.5 no
H17A C17 H17C 109.5 no
H17B C17 H17C 109.5 no
O2 C18 C23 124.3(6) no
O2 C18 C19 115.6(7) no
C23 C18 C19 120.0(7) no
C20 C19 C18 120.0(8) no
C20 C19 H19 120.0 no
C18 C19 H19 120.0 no
C19 C20 C21 121.0(6) no
C19 C20 H20 119.5 no
C21 C20 H20 119.5 no
C22 C21 C20 119.9(6) no
C22 C21 N3 121.5(6) no
C20 C21 N3 118.5(6) no
C21 C22 C23 119.0(6) no
C21 C22 H22 120.5 no
C23 C22 H22 120.5 no
C18 C23 C22 120.0(6) no
C18 C23 H23 120.0 no
C22 C23 H23 120.0 no
N3 C24 C25 126.8(6) no
N3 C24 H24 116.6 no
C25 C24 H24 116.6 no
C30 C25 C26 120.4(6) no
C30 C25 C24 118.1(6) no
C26 C25 C24 120.9(6) no
O3 C26 C25 124.1(6) no
O3 C26 C27 120.1(6) no
C25 C26 C27 115.8(5) no
C28 C27 C26 121.0(6) no
C28 C27 H27 119.5 no
C26 C27 H27 119.5 no
C27 C28 C29 123.0(6) no
C27 C28 N4 118.6(7) no
C29 C28 N4 118.4(6) no
C30 C29 C28 117.4(6) no
C30 C29 H29 121.3 no
C28 C29 H29 121.3 no
C29 C30 C25 122.3(6) no
C29 C30 H30 118.8 no
C25 C30 H30 118.8 no

loop_
_geom_bond_atom_site_label_1
_geom_bond_atom_site_label_2
_geom_bond_site_symmetry_2
_geom_bond_distance
_geom_bond_publ_flag
Pd1 C7 . 2.014(6) yes
Pd1 N2 . 2.037(5) yes
Pd1 N3 . 2.055(5) yes
Pd1 O3 . 2.062(4) yes
N1 C3 . 1.366(8) yes
N1 C1 . 1.423(8) no
N1 C2 . 1.453(8) no
N2 C9 . 1.291(8) no
N2 C10 . 1.417(8) no
N3 C24 . 1.306(8) no
N3 C21 . 1.431(8) no
N4 O5 . 1.200(8) no
N4 O4 . 1.202(9) no
N4 C28 . 1.489(9) no
O1 C13 . 1.362(8) no
O1 C16 . 1.393(9) no
O2 C18 . 1.362(8) no
O2 C17 . 1.399(9) no
O3 C26 . 1.298(6) no
C1 H1A . .9600 no
C1 H1B . .9600 no
C1 H1C . .9600 no
C2 H2A . .9600 no
C2 H2B . .9600 no
C2 H2C . .9600 no
C3 C4 . 1.396(9) yes
C3 C8 . 1.400(8) yes
C4 C5 . 1.348(9) yes
C4 H4 . .9300 no
C5 C6 . 1.393(9) yes
C5 H5 . .9300 no
C6 C9 . 1.411(9) no
C6 C7 . 1.424(8) yes
C7 C8 . 1.392(8) yes
C8 H8 . .9300 no
C9 H9 . .9300 no
C10 C11 . 1.386(9) no
C10 C15 . 1.389(9) no
C11 C12 . 1.384(9) no
C11 H11 . .9300 no
C12 C13 . 1.407(10) no
C12 H12 . .9300 no
C13 C14 . 1.383(10) no
C14 C15 . 1.371(9) no
C14 H14 . .9300 no
C15 H15 . .9300 no
C16 H16A . .9600 no
C16 H16B . .9600 no
C16 H16C . .9600 no
C17 H17A . .9600 no
C17 H17B . .9600 no
C17 H17C . .9600 no
C18 C23 . 1.372(9) no
C18 C19 . 1.377(8) no
C19 C20 . 1.362(10) no
C19 H19 . .9300 no
C20 C21 . 1.379(8) no
C20 H20 . .9300 no
C21 C22 . 1.376(8) no
C22 C23 . 1.407(9) no
C22 H22 . .9300 no
C23 H23 . .9300 no
C24 C25 . 1.447(8) no
C24 H24 . .9300 no
C25 C30 . 1.392(8) no
C25 C26 . 1.416(8) no
C26 C27 . 1.421(9) no
C27 C28 . 1.342(9) no
C27 H27 . .9300 no
C28 C29 . 1.388(9) no
C29 C30 . 1.346(9) no
C29 H29 . .9300 no
C30 H30 . .9300 no

loop_
_geom_torsion_atom_site_label_1
_geom_torsion_atom_site_label_2
_geom_torsion_atom_site_label_3
_geom_torsion_atom_site_label_4
_geom_torsion
_geom_torsion_publ_flag
C20 C21 N3 C24 133.4(6) yes
C21 N3 C24 C25 -171.5(6) yes
N3 C24 C25 C30 -166.9(7) yes
C5 C6 C9 N2 -176.7(7) yes
C6 C9 N2 C10 178.5(6) yes
C9 N2 C10 C15 -131.3(7) yes
N3 C24 C25 C26 22.1(10) yes
C24 C25 C26 O3 -9.6(13) yes
C25 C26 O3 Pd1 -31.7(13) yes
C26 O3 Pd1 N2 -135.2(7) yes
O3 Pd1 N2 C9 -179.8(5) yes
Pd1 N2 C9 C6 -2.8(8) yes
N2 C9 C6 C7 .7(9) yes
C1 N1 C3 C4 -179.2(7) no
